data_4127269
loop_
_publ_author_name
'Hu, Xiangquan'
'Chai, Jie'
'Zhang, Chen'
'Lang, Jinxin'
'Kelley, Steven P.'
'Feng, Sisi'
'Liu, Bin'
'Atwood, David A.'
'Atwood, Jerry L.'

_publ_section_title
;
 Biomimetic Self-Assembly of Co<sup>II</sup>-Seamed Hexameric
 Metal-Organic Nanocapsules.
;
_journal_issue 23
_journal_name_full 'Journal of the American Chemical Society'
_journal_page_first 9151
_journal_page_last 9154
_journal_paper_doi 10.1021/jacs.9b02857
_journal_volume 141
_journal_year 2019
_chemical_formula_moiety '0.5(C576 H132 Co36 N16 O196), 5(O)'
_chemical_formula_sum 'C288 H378 Co18 N8 O103'
_chemical_formula_weight 6660.70
_space_group_crystal_system monoclinic
_space_group_IT_number 12
_space_group_name_Hall '-C 2y'
_space_group_name_H-M_alt 'C 1 2/m 1'
_symmetry_space_group_name_Hall '-C 2y'
_symmetry_space_group_name_H-M 'C 1 2/m 1'
_atom_sites_solution_hydrogens geom
_audit_creation_date 2019-03-14
_audit_creation_method
;
Olex2 1.2
(compiled 2018.05.29 svn.r3508 for OlexSys, GUI svn.r5506)
;
_cell_angle_alpha 90
_cell_angle_beta 116.955(2)
_cell_angle_gamma 90
_cell_formula_units_Z 2
_cell_length_a 27.458(3)
_cell_length_b 36.623(4)
_cell_length_c 21.558(3)
_cell_measurement_reflns_used 9192
_cell_measurement_temperature 100
_cell_measurement_theta_max 24.80
_cell_measurement_theta_min 2.29
_cell_volume 19324(4)
_computing_molecular_graphics 'Olex2 (Dolomanov et al., 2009)'
_computing_publication_material 'Olex2 (Dolomanov et al., 2009)'
_computing_structure_refinement 'ShelXL (Sheldrick, 2015)'
_computing_structure_solution 'SHELXT 2014/5 (Sheldrick, 2014)'
_diffrn_ambient_temperature 100
_diffrn_measured_fraction_theta_full 0.995
_diffrn_measured_fraction_theta_max 0.995
_diffrn_measurement_device_type 'Bruker APEX II area detector'
_diffrn_measurement_method 'omega and phi scans'
_diffrn_radiation_monochromator graphite
_diffrn_radiation_type MoK\a
_diffrn_radiation_wavelength 0.71073
_diffrn_reflns_av_R_equivalents 0.1064
_diffrn_reflns_av_unetI/netI 0.0431
_diffrn_reflns_Laue_measured_fraction_full 0.995
_diffrn_reflns_Laue_measured_fraction_max 0.995
_diffrn_reflns_limit_h_max 24
_diffrn_reflns_limit_h_min -25
_diffrn_reflns_limit_k_max 33
_diffrn_reflns_limit_k_min -33
_diffrn_reflns_limit_l_max 19
_diffrn_reflns_limit_l_min -19
_diffrn_reflns_number 96177
_diffrn_reflns_point_group_measured_fraction_full 0.995
_diffrn_reflns_point_group_measured_fraction_max 0.995
_diffrn_reflns_theta_full 18.914
_diffrn_reflns_theta_max 18.914
_diffrn_reflns_theta_min 2.224
_diffrn_source 'Sealed Source Mo with TRIUMPH optics'
_diffrn_standards_number 0
_exptl_absorpt_coefficient_mu 0.820
_exptl_absorpt_correction_T_max 0.7454
_exptl_absorpt_correction_T_min 0.6155
_exptl_absorpt_correction_type multi-scan
_exptl_absorpt_process_details 'Bruker AXScale'
_exptl_crystal_colour 'clear reddish violet'
_exptl_crystal_colour_lustre clear
_exptl_crystal_colour_modifier reddish
_exptl_crystal_colour_primary violet
_exptl_crystal_density_diffrn 1.145
_exptl_crystal_description needle
_exptl_crystal_F_000 6944
_exptl_crystal_size_max 0.18
_exptl_crystal_size_mid 0.11
_exptl_crystal_size_min 0.08
_refine_diff_density_max 1.395
_refine_diff_density_min -0.610
_refine_diff_density_rms 0.114
_refine_ls_extinction_method none
_refine_ls_goodness_of_fit_ref 1.627
_refine_ls_hydrogen_treatment constr
_refine_ls_matrix_type full
_refine_ls_number_parameters 807
_refine_ls_number_reflns 7820
_refine_ls_number_restraints 737
_refine_ls_restrained_S_all 1.567
_refine_ls_R_factor_all 0.1530
_refine_ls_R_factor_gt 0.1176
_refine_ls_shift/su_max 0.000
_refine_ls_shift/su_mean 0.000
_refine_ls_structure_factor_coef Fsqd
_refine_ls_weighting_details 'w=1/[\s^2^(Fo^2^)+(0.2000P)^2^] where P=(Fo^2^+2Fc^2^)/3'
_refine_ls_weighting_scheme calc
_refine_ls_wR_factor_gt 0.3582
_refine_ls_wR_factor_ref 0.3891
_reflns_Friedel_coverage 0.000
_reflns_number_gt 5505
_reflns_number_total 7820
_reflns_threshold_expression 'I > 2\s(I)'
_cod_data_source_file ja9b02857_si_002.cif
_cod_data_source_block s1_a_sq
_cod_depositor_comments 'Adding full bibliography for 4127269.cif.'
_cod_database_code 4127269
_shelx_shelxl_version_number 2017/1
_shelx_space_group_comment
;
The symmetry employed for this shelxl refinement is uniquely defined
by the following loop, which should always be used as a source of
symmetry information in preference to the above space-group names.
They are only intended as comments.
;
_shelx_estimated_absorpt_t_max 0.937
_shelx_estimated_absorpt_t_min 0.866
_olex2_refinement_description
;
1. Fixed Uiso
 At 1.2 times of:
  All C(H) groups, All C(H,H) groups
2. Restrained distances
 N2S-C5S
 1.4 with sigma of 0.02
 C4S-N2S
 1.4 with sigma of 0.02
 C4S-O2S
 1.2 with sigma of 0.02
 C1AA-C7AA = C7AA-C5AA = C5AA-C3AA = C54-C53 = C53-C52 = C52-C51 = C3AA-C60 =
 C30-C29 = C31-C30 = C32-C31 = C32-C33 = C41-C40 = C42-C41 = C43-C42 = C44-C43 =
  C8-C7 = C9-C8 = C10-C9 = C11-C10 = C19-C18 = C20-C19 = C21-C20 = C22-C21
 1.54 with sigma of 0.02
 C16-C17 \\sim C16-C15 \\sim C15-C14 \\sim C17-C12 \\sim C13-C12 \\sim C14-C13
 with sigma of 0.02
3. Rigid body (RIGU) restrains
 All non-hydrogen atoms
 with sigma for 1-2 distances of 0.004 and sigma for 1-3 distances of 0.004
4. Others
 Fixed Sof: Co4A(0.8) Co1B(0.2) Co2'(0.25) Co1'(0.125) O5(0.91) O8(0.92)
 O2(0.92) Co1A(0.175) Co2(0.75) Co4B(0.2) O12(0.25) C55(0.5) C55'(0.5)
5.a Ternary CH refined with riding coordinates:
 C7(H7), C29(H29), C40(H40)
5.b Secondary CH2 refined with riding coordinates:
 C8(H8A,H8B), C19(H19A,H19B), C30(H30A,H30B), C3AA(H3AA,H3AB)
5.c Aromatic/amide H refined with riding coordinates:
 C49(H49), C28(H28), C5(H5), C39(H39), C64(H64), C17(H17)
;
_olex2_submission_special_instructions 'No special instructions were received'

loop_
_space_group_symop_operation_xyz
'x, y, z'
'-x, y, -z'
'x+1/2, y+1/2, z'
'-x+1/2, y+1/2, -z'
'-x, -y, -z'
'x, -y, z'
'-x+1/2, -y+1/2, -z'
'x+1/2, -y+1/2, z'

loop_
_atom_site_label
_atom_site_type_symbol
_atom_site_fract_x
_atom_site_fract_y
_atom_site_fract_z
_atom_site_U_iso_or_equiv
_atom_site_adp_type
_atom_site_occupancy
_atom_site_site_symmetry_order
_atom_site_calc_flag
_atom_site_refinement_flags_posn
_atom_site_refinement_flags_adp
_atom_site_refinement_flags_occupancy
_atom_site_disorder_assembly
_atom_site_disorder_group
Co5 Co 0.58990(8) 0.29382(6) 0.50221(10) 0.0818(8) Uani 1 1 d . U . . .
Co3 Co 0.64399(8) 0.35194(6) 0.40424(11) 0.0889(9) Uani 1 1 d . U . . .
Co4A Co 0.70611(14) 0.35938(9) 0.59731(17) 0.0751(11) Uani 0.8 1 d . U . D .
Co1B Co 0.5539(9) 0.500000 0.8658(10) 0.048(4) Uani 0.4 2 d S TU P A 1
Co2' Co 0.7866(4) 0.55210(19) 0.7767(4) 0.073(2) Uani 0.25 1 d . U . B 2
Co1' Co 0.7258(5) 0.500000 0.8725(6) 0.079(3) Uani 0.25 2 d S TU P B 2
O7 O 0.5768(4) 0.2751(3) 0.5806(5) 0.080(3) Uani 1 1 d . U . . .
O4 O 0.4126(3) 0.3465(3) 0.6965(5) 0.079(3) Uani 1 1 d . U . . .
O6 O 0.4859(4) 0.2753(3) 0.5785(5) 0.078(3) Uani 1 1 d . U . . .
O15 O 0.6911(4) 0.3863(3) 0.3790(5) 0.082(3) Uani 1 1 d . U . . .
O5 O 0.4088(4) 0.3199(2) 0.5785(5) 0.069(3) Uani 0.91 1 d . U . . .
O16 O 0.6574(4) 0.4356(3) 0.2921(5) 0.086(3) Uani 1 1 d . U . . .
O8 O 0.6580(4) 0.3157(3) 0.5824(5) 0.077(3) Uani 0.92 1 d . U . D .
O9 O 0.7435(4) 0.3367(3) 0.6997(5) 0.089(3) Uani 1 1 d . U . . .
O3 O 0.4483(4) 0.3960(3) 0.7818(5) 0.090(3) Uani 1 1 d . U . . .
O14 O 0.6979(5) 0.3658(3) 0.5008(5) 0.102(3) Uani 1 1 d . U . . .
O17 O 0.6037(6) 0.500000 0.2578(8) 0.104(5) Uani 1 2 d S TU P . .
O13 O 0.7803(4) 0.3859(3) 0.6242(5) 0.099(3) Uani 1 1 d . U . . .
O2 O 0.5074(4) 0.4576(3) 0.8199(6) 0.098(4) Uani 0.92 1 d . U . . .
O1 O 0.6132(4) 0.4585(3) 0.9064(6) 0.104(3) Uani 1 1 d . U . . .
C12 C 0.4923(5) 0.3105(3) 0.7652(6) 0.063(3) Uani 1 1 d D U . . .
C59 C 0.7733(8) 0.500000 0.3652(9) 0.065(5) Uani 1 2 d S TU P . .
C23 C 0.6232(6) 0.2698(4) 0.7069(7) 0.069(3) Uani 1 1 d . U . . .
C7 C 0.4947(6) 0.3255(4) 0.8331(7) 0.076(3) Uani 1 1 d D U . . .
H7 H 0.456542 0.332666 0.822193 0.091 Uiso 1 1 calc R . . . .
C48 C 0.7794(5) 0.4188(3) 0.4373(7) 0.063(3) Uani 1 1 d . U . . .
C24 C 0.6197(6) 0.2823(4) 0.6436(8) 0.072(3) Uani 1 1 d . U . . .
C47 C 0.7359(6) 0.3973(4) 0.4380(8) 0.073(4) Uani 1 1 d . U . . .
C56 C 0.7450(5) 0.4665(3) 0.3462(7) 0.064(3) Uani 1 1 d . U . . .
C4 C 0.5276(6) 0.3594(4) 0.8539(8) 0.077(4) Uani 1 1 d . U . . .
C15 C 0.4902(5) 0.2854(3) 0.6420(7) 0.062(3) Uani 1 1 d D U . . .
C58 C 0.6594(9) 0.500000 0.2898(10) 0.077(5) Uani 1 2 d S TU P C .
C13 C 0.4528(5) 0.3212(4) 0.7020(6) 0.065(3) Uani 1 1 d D U . . .
C27 C 0.7099(6) 0.3024(4) 0.7708(7) 0.074(4) Uani 1 1 d . U . . .
C18 C 0.5767(6) 0.2477(4) 0.7060(7) 0.078(4) Uani 1 1 d D U . . .
C49 C 0.8204(5) 0.4289(4) 0.5022(7) 0.070(4) Uani 1 1 d . U . . .
H49 H 0.848378 0.444359 0.502926 0.083 Uiso 1 1 calc R . . . .
O11 O 0.7127(6) 0.4541(3) 0.9158(7) 0.141(5) Uani 1 1 d . U . . .
C28 C 0.6685(6) 0.2812(4) 0.7670(8) 0.077(4) Uani 1 1 d . U . . .
H28 H 0.670470 0.273080 0.809914 0.092 Uiso 1 1 calc R . . . .
C14 C 0.4504(5) 0.3091(3) 0.6405(7) 0.067(3) Uani 1 1 d D U . . .
C51 C 0.7751(5) 0.4300(4) 0.3686(7) 0.073(3) Uani 1 1 d D U . . .
C5 C 0.5846(6) 0.3607(4) 0.8985(7) 0.073(4) Uani 1 1 d . U . . .
H5 H 0.603543 0.338285 0.914401 0.087 Uiso 1 1 calc R . . . .
C45 C 0.7822(7) 0.3978(4) 0.5642(8) 0.085(4) Uani 1 1 d . U . . .
C57 C 0.6884(6) 0.4671(4) 0.3105(7) 0.074(4) Uani 1 1 d . U . . .
C26 C 0.7050(6) 0.3138(4) 0.7050(8) 0.078(4) Uani 1 1 d . U . . .
C29 C 0.7577(6) 0.3142(4) 0.8374(7) 0.081(4) Uani 1 1 d D U . . .
H29 H 0.788639 0.317762 0.825603 0.098 Uiso 1 1 calc R . . . .
O4AA O 0.8143(6) 0.4353(3) 0.7164(6) 0.132(5) Uani 1 1 d . U . . .
C60 C 0.8717(7) 0.4299(4) 0.6344(8) 0.097(4) Uani 1 1 d D U . . .
C61 C 0.8556(7) 0.4666(4) 0.6557(8) 0.096(4) Uani 1 1 d . U . . .
C34 C 0.7470(6) 0.3527(5) 0.8605(8) 0.093(4) Uani 1 1 d . U . . .
C50 C 0.8238(6) 0.4187(4) 0.5634(8) 0.076(4) Uani 1 1 d . U . . .
C3 C 0.5020(6) 0.3929(4) 0.8252(8) 0.083(4) Uani 1 1 d . U . . .
C8 C 0.5128(6) 0.2966(4) 0.8922(7) 0.085(4) Uani 1 1 d D U . . .
H8A H 0.551010 0.289380 0.905459 0.102 Uiso 1 1 calc R . . . .
H8B H 0.512040 0.307916 0.933425 0.102 Uiso 1 1 calc R . . . .
O10 O 0.7897(5) 0.3827(4) 0.7992(7) 0.141(5) Uani 1 1 d . U . . .
C46 C 0.7387(7) 0.3870(4) 0.5007(8) 0.081(4) Uani 1 1 d . U . . .
C25 C 0.6611(6) 0.3032(4) 0.6421(8) 0.074(4) Uani 1 1 d . U . . .
C6 C 0.6133(6) 0.3920(4) 0.9197(8) 0.087(4) Uani 1 1 d . U . . .
C52 C 0.8309(6) 0.4316(4) 0.3688(8) 0.081(4) Uani 1 1 d D U . . .
C38 C 0.7088(6) 0.3883(5) 0.9205(8) 0.084(4) Uani 1 1 d . U . . .
C39 C 0.7191(6) 0.3561(4) 0.9011(8) 0.082(4) Uani 1 1 d . U . . .
H39 H 0.707280 0.334640 0.915022 0.098 Uiso 1 1 calc R . . . .
C19 C 0.5940(5) 0.2199(4) 0.7648(7) 0.082(4) Uani 1 1 d D U . . .
H19A H 0.607752 0.233207 0.809580 0.098 Uiso 1 1 calc R . . . .
H19B H 0.624537 0.205211 0.765701 0.098 Uiso 1 1 calc R . . . .
C2 C 0.5328(7) 0.4250(4) 0.8459(9) 0.091(5) Uani 1 1 d . U . . .
C1 C 0.5863(6) 0.4247(4) 0.8906(8) 0.087(4) Uani 1 1 d . U . . .
C64 C 0.8676(9) 0.500000 0.6370(11) 0.091(6) Uani 1 2 d S TU P . .
H64 H 0.885828 0.500001 0.608646 0.109 Uiso 1 2 calc RS T P . .
C40 C 0.6769(6) 0.3923(4) 0.9649(8) 0.098(4) Uani 1 1 d D U . . .
H40 H 0.686872 0.416599 0.988683 0.118 Uiso 1 1 calc R . . . .
C30 C 0.7771(6) 0.2865(4) 0.8943(7) 0.098(5) Uani 1 1 d D U . . .
H30A H 0.782502 0.263049 0.875456 0.118 Uiso 1 1 calc R . . . .
H30B H 0.748125 0.282740 0.908944 0.118 Uiso 1 1 calc R . . . .
C62 C 0.8286(9) 0.4682(5) 0.6988(9) 0.113(5) Uani 1 1 d . U . . .
C41 C 0.6939(7) 0.3627(4) 1.0227(8) 0.098(5) Uiso 1 1 d D U . . .
C9 C 0.4772(8) 0.2622(5) 0.8726(10) 0.127(6) Uiso 1 1 d D U . . .
C3AA C 0.9264(6) 0.4301(5) 0.6318(8) 0.104(5) Uani 1 1 d D U . . .
H3AA H 0.925869 0.449375 0.599300 0.125 Uiso 1 1 calc R . . . .
H3AB H 0.931572 0.406317 0.613670 0.125 Uiso 1 1 calc R . . . .
C35 C 0.7633(7) 0.3843(5) 0.8394(9) 0.106(5) Uani 1 1 d . U . . .
C37 C 0.7247(8) 0.4204(5) 0.9006(10) 0.113(5) Uani 1 1 d . U . . .
O7W O 0.6564(7) 0.3927(5) 0.6160(9) 0.193(7) Uiso 1 1 d . U . . .
C33 C 0.8269(8) 0.2434(5) 1.0315(10) 0.125(6) Uiso 1 1 d D U . . .
C31 C 0.8295(6) 0.2962(4) 0.9577(8) 0.101(5) Uiso 1 1 d D U . . .
C36 C 0.7507(9) 0.4183(6) 0.8585(11) 0.129(6) Uani 1 1 d . U . . .
C32 C 0.8599(9) 0.2627(5) 1.0025(11) 0.150(8) Uiso 1 1 d D U . . .
C63 C 0.8119(12) 0.500000 0.7217(13) 0.122(8) Uani 1 2 d S TU P . .
C20 C 0.5481(8) 0.1940(5) 0.7589(10) 0.136(7) Uiso 1 1 d D U . . .
Co1A Co 0.5619(10) 0.500000 0.8466(12) 0.050(5) Uani 0.35 2 d S TU P A 2
O1W O 0.5381(12) 0.500000 0.9448(15) 0.230(12) Uiso 1 2 d S TU P . .
O3W O 0.5665(9) 0.4532(6) 0.3464(12) 0.251(10) Uiso 1 1 d . U . . .
C5AA C 0.9750(10) 0.4369(7) 0.7044(11) 0.177(9) Uiso 1 1 d D U . . .
C53 C 0.8622(9) 0.3950(5) 0.3874(11) 0.145(7) Uiso 1 1 d D U . . .
O4W O 0.5794(9) 0.4515(6) 0.1315(12) 0.250(9) Uiso 1 1 d . U . . .
C7AA C 1.0304(13) 0.4332(10) 0.7021(18) 0.233(14) Uiso 1 1 d D U . . .
C54 C 0.8297(12) 0.3643(8) 0.3401(15) 0.204(11) Uiso 1 1 d D U . . .
C42 C 0.6714(12) 0.3724(8) 1.0755(14) 0.202(11) Uiso 1 1 d D U . . .
O1S O 0.6272(4) 0.2455(3) 0.4933(6) 0.091(3) Uiso 1 1 d . U . . .
O2S O 0.6876(6) 0.3044(4) 0.3965(7) 0.137(4) Uiso 1 1 d D U . . .
Co2 Co 0.57407(9) 0.44895(6) 0.24304(15) 0.0823(10) Uani 0.75 1 d . U . C 2
Co4B Co 0.7286(7) 0.3457(5) 0.6038(10) 0.089(4) Uani 0.2 1 d . U . D 2
N1S N 0.6295(8) 0.1972(6) 0.4286(11) 0.167(7) Uiso 1 1 d . U . . .
C1S C 0.6140(10) 0.2337(7) 0.4362(13) 0.150(8) Uiso 1 1 d . U . . .
C3S C 0.6198(13) 0.1844(9) 0.3585(17) 0.217(12) Uiso 1 1 d . U . . .
C2S C 0.6633(12) 0.1727(9) 0.4929(16) 0.206(12) Uiso 1 1 d . U . . .
O8W O 1.000000 0.500000 0.500000 0.26(2) Uiso 1 4 d S TU P . .
N2S N 0.7267(19) 0.2723(12) 0.339(2) 0.341(19) Uiso 1 1 d D U . . .
C6S C 0.774(2) 0.2896(15) 0.319(3) 0.36(3) Uiso 1 1 d . U . . .
O9W O 0.5491(10) 0.3469(6) 0.5114(12) 0.251(9) Uiso 1 1 d . U . . .
O5W O 0.5939(10) 0.4026(7) 0.4087(13) 0.278(11) Uiso 1 1 d . U . . .
C5S C 0.7320(16) 0.2418(12) 0.383(2) 0.245(15) Uiso 1 1 d D U . . .
O2W O 0.5786(12) 0.500000 0.7743(15) 0.226(12) Uiso 1 2 d S TU P . .
C44 C 0.6621(11) 0.3578(8) 1.1868(15) 0.188(10) Uiso 1 1 d D U . . .
C10 C 0.4165(10) 0.2698(9) 0.8458(16) 0.201(11) Uiso 1 1 d D U . . .
C21 C 0.5677(13) 0.1643(8) 0.8192(14) 0.210(12) Uiso 1 1 d D U . . .
C43 C 0.6877(17) 0.3464(11) 1.1382(18) 0.297(19) Uiso 1 1 d D U . . .
C22 C 0.5124(15) 0.1540(11) 0.815(2) 0.283(18) Uiso 1 1 d D U . . .
C11 C 0.375(2) 0.2382(14) 0.812(3) 0.43(3) Uiso 1 1 d D U . . .
O12 O 0.7510(13) 0.5448(9) 0.8339(17) 0.067(9) Uiso 0.25 1 d . U . . .
O0AA O 0.769(2) 0.3010(15) 0.596(2) 0.47(2) Uiso 1 1 d . U . . .
C1AA C 1.0821(18) 0.4453(14) 0.770(2) 0.36(2) Uiso 1 1 d D U . . .
C4S C 0.7094(18) 0.3053(13) 0.358(2) 0.31(2) Uiso 1 1 d D U . . .
C55 C 0.862(2) 0.3244(16) 0.360(3) 0.19(2) Uiso 0.5 1 d . U . . .
C55' C 0.828(3) 0.4366(19) 0.302(4) 0.23(3) Uiso 0.5 1 d . U . . .
C16 C 0.5312(5) 0.2736(3) 0.7046(6) 0.062(3) Uani 1 1 d D U . . .
C17 C 0.5321(5) 0.2876(3) 0.7644(7) 0.064(3) Uani 1 1 d D U . . .
H17 H 0.561729 0.281011 0.807673 0.077 Uiso 1 1 calc R . . . .

loop_
_atom_site_aniso_label
_atom_site_aniso_U_11
_atom_site_aniso_U_22
_atom_site_aniso_U_33
_atom_site_aniso_U_23
_atom_site_aniso_U_13
_atom_site_aniso_U_12
Co5 0.0742(15) 0.0964(17) 0.0762(15) 0.0065(11) 0.0352(12) -0.0058(12)
Co3 0.0770(16) 0.1013(18) 0.0850(16) 0.0046(12) 0.0337(13) -0.0183(12)
Co4A 0.084(3) 0.069(3) 0.075(2) 0.0025(17) 0.038(2) -0.0038(17)
Co1B 0.049(9) 0.058(5) 0.047(8) 0.000 0.029(5) 0.000
Co2' 0.125(7) 0.047(5) 0.095(6) -0.014(4) 0.091(6) -0.007(4)
Co1' 0.127(10) 0.061(7) 0.085(8) 0.000 0.079(8) 0.000
O7 0.076(6) 0.092(7) 0.075(5) -0.003(5) 0.036(5) -0.004(5)
O4 0.056(6) 0.089(7) 0.087(7) 0.008(5) 0.030(5) 0.007(5)
O6 0.069(6) 0.090(7) 0.069(5) -0.010(5) 0.027(5) -0.010(5)
O15 0.080(6) 0.082(7) 0.079(6) -0.003(5) 0.032(5) -0.010(5)
O5 0.062(6) 0.064(7) 0.067(5) -0.007(5) 0.018(5) 0.003(5)
O16 0.062(6) 0.071(6) 0.108(7) -0.005(5) 0.022(6) -0.004(4)
O8 0.080(6) 0.088(7) 0.074(5) 0.007(5) 0.046(5) 0.002(5)
O9 0.066(6) 0.120(8) 0.080(6) 0.018(5) 0.033(5) -0.001(5)
O3 0.071(6) 0.070(7) 0.112(8) 0.003(6) 0.027(5) 0.017(5)
O14 0.120(8) 0.097(8) 0.097(6) 0.001(6) 0.056(6) -0.031(6)
O17 0.083(8) 0.069(8) 0.128(12) 0.000 0.020(9) 0.000
O13 0.127(8) 0.087(7) 0.086(6) 0.010(5) 0.051(6) -0.013(6)
O2 0.070(7) 0.069(6) 0.122(9) -0.001(6) 0.016(6) -0.005(5)
O1 0.094(7) 0.062(6) 0.137(9) -0.001(6) 0.034(6) 0.000(5)
C12 0.065(8) 0.056(8) 0.074(6) 0.006(6) 0.036(6) -0.002(6)
C59 0.081(12) 0.061(9) 0.053(11) 0.000 0.030(10) 0.000
C23 0.068(7) 0.068(9) 0.076(7) 0.002(7) 0.036(6) 0.008(6)
C7 0.082(9) 0.070(8) 0.085(7) 0.005(6) 0.046(8) 0.010(6)
C48 0.062(8) 0.056(8) 0.066(6) 0.009(6) 0.025(6) 0.008(6)
C24 0.071(8) 0.067(9) 0.079(6) 0.005(7) 0.035(6) 0.006(7)
C47 0.076(8) 0.066(9) 0.078(7) -0.003(7) 0.035(6) -0.003(6)
C56 0.066(6) 0.060(7) 0.065(8) -0.004(6) 0.030(7) -0.001(5)
C4 0.083(7) 0.064(7) 0.087(10) -0.003(6) 0.041(7) 0.012(6)
C15 0.068(8) 0.045(8) 0.068(6) -0.004(6) 0.026(6) -0.005(6)
C58 0.075(9) 0.072(9) 0.069(13) 0.000 0.019(10) 0.000
C13 0.055(8) 0.062(9) 0.073(6) -0.001(7) 0.024(6) 0.002(6)
C27 0.056(8) 0.091(10) 0.075(6) 0.019(7) 0.029(6) 0.015(6)
C18 0.075(8) 0.060(9) 0.108(10) 0.011(7) 0.050(8) 0.008(5)
C49 0.063(8) 0.063(9) 0.078(6) 0.003(7) 0.028(6) 0.002(7)
O11 0.203(14) 0.083(7) 0.155(11) -0.009(8) 0.097(10) -0.031(9)
C28 0.064(8) 0.082(10) 0.086(8) 0.004(8) 0.035(6) 0.010(6)
C14 0.064(8) 0.057(9) 0.070(6) 0.004(6) 0.022(6) 0.000(6)
C51 0.088(8) 0.071(8) 0.076(7) 0.000(7) 0.051(8) 0.013(7)
C5 0.078(7) 0.059(8) 0.091(10) 0.013(7) 0.047(7) 0.016(6)
C45 0.114(10) 0.059(10) 0.076(7) 0.007(7) 0.037(7) -0.010(7)
C57 0.068(6) 0.071(8) 0.080(10) -0.008(7) 0.031(7) -0.004(5)
C26 0.068(8) 0.095(11) 0.072(6) 0.011(7) 0.032(6) 0.010(7)
C29 0.069(9) 0.100(9) 0.077(7) 0.008(6) 0.035(6) -0.008(7)
O4AA 0.210(14) 0.100(8) 0.097(8) 0.010(7) 0.079(9) -0.010(9)
C60 0.112(9) 0.070(9) 0.077(8) 0.017(7) 0.016(7) 0.000(8)
C61 0.117(12) 0.079(9) 0.055(9) 0.011(7) 0.007(8) -0.001(8)
C34 0.078(11) 0.109(8) 0.088(11) 0.005(8) 0.034(8) -0.013(8)
C50 0.094(9) 0.052(9) 0.074(7) 0.004(6) 0.030(7) 0.003(7)
C3 0.067(7) 0.069(7) 0.099(11) -0.004(7) 0.027(7) 0.006(6)
C8 0.092(11) 0.086(10) 0.075(9) 0.009(7) 0.037(9) 0.008(9)
O10 0.137(11) 0.178(13) 0.133(10) -0.017(9) 0.083(9) -0.062(9)
C46 0.104(10) 0.061(10) 0.084(6) -0.008(7) 0.047(7) -0.014(7)
C25 0.070(8) 0.086(10) 0.070(6) 0.007(7) 0.036(6) 0.003(7)
C6 0.084(7) 0.073(8) 0.091(11) 0.001(8) 0.028(7) 0.005(6)
C52 0.092(9) 0.087(11) 0.081(10) 0.022(8) 0.054(9) 0.027(8)
C38 0.071(9) 0.081(8) 0.077(10) -0.003(8) 0.013(7) -0.006(8)
C39 0.070(10) 0.085(9) 0.085(11) 0.008(8) 0.030(8) -0.001(8)
C19 0.071(10) 0.076(10) 0.103(11) 0.013(7) 0.043(9) 0.010(7)
C2 0.081(8) 0.064(7) 0.116(12) 0.007(8) 0.035(8) 0.003(6)
C1 0.078(8) 0.065(7) 0.099(11) -0.001(7) 0.022(7) -0.004(6)
C64 0.097(16) 0.073(10) 0.069(14) 0.000 0.009(11) 0.000
C40 0.086(8) 0.103(12) 0.083(11) -0.005(9) 0.019(7) 0.011(8)
C30 0.076(10) 0.125(12) 0.078(9) 0.021(8) 0.021(9) -0.013(9)
C62 0.160(17) 0.086(10) 0.083(12) 0.007(9) 0.047(10) -0.003(10)
C3AA 0.093(9) 0.088(12) 0.082(11) 0.016(9) -0.003(9) 0.006(9)
C35 0.109(13) 0.110(9) 0.105(13) -0.007(10) 0.052(10) -0.038(11)
C37 0.120(15) 0.090(8) 0.112(14) -0.015(10) 0.037(10) -0.031(10)
C36 0.151(18) 0.112(11) 0.122(15) -0.016(12) 0.060(12) -0.046(12)
C63 0.16(2) 0.071(12) 0.106(19) 0.000 0.034(15) 0.000
Co1A 0.041(6) 0.040(5) 0.087(15) 0.000 0.044(8) 0.000
Co2 0.0419(16) 0.0367(16) 0.122(2) -0.0007(14) -0.0030(15) -0.0032(12)
Co4B 0.089(7) 0.086(8) 0.104(8) 0.025(6) 0.056(6) 0.011(5)
C16 0.064(7) 0.049(8) 0.074(6) 0.006(6) 0.033(6) -0.005(6)
C17 0.058(8) 0.062(9) 0.068(7) 0.010(6) 0.025(7) 0.003(6)

loop_
_atom_type_symbol
_atom_type_description
_atom_type_scat_dispersion_real
_atom_type_scat_dispersion_imag
_atom_type_scat_source
C C 0.0033 0.0016 'International Tables Vol C Tables 4.2.6.8 and 6.1.1.4'
H H 0.0000 0.0000 'International Tables Vol C Tables 4.2.6.8 and 6.1.1.4'
Co Co 0.3494 0.9721 'International Tables Vol C Tables 4.2.6.8 and 6.1.1.4'
N N 0.0061 0.0033 'International Tables Vol C Tables 4.2.6.8 and 6.1.1.4'
O O 0.0106 0.0060 'International Tables Vol C Tables 4.2.6.8 and 6.1.1.4'

loop_
_geom_angle_atom_site_label_1
_geom_angle_atom_site_label_2
_geom_angle_atom_site_label_3
_geom_angle
_geom_angle_site_symmetry_1
_geom_angle_site_symmetry_3
O7 Co5 O6 95.6(4) . 2_656
O7 Co5 O8 82.3(4) . .
O7 Co5 O1S 94.1(4) . .
O7 Co5 O9W 86.3(6) . .
O6 Co5 O9W 90.3(7) 2_656 .
O5 Co5 O7 168.3(4) 2_656 .
O5 Co5 O6 80.7(4) 2_656 2_656
O5 Co5 O8 100.2(4) 2_656 .
O5 Co5 O1S 97.0(4) 2_656 .
O5 Co5 O9W 82.7(7) 2_656 .
O8 Co5 O6 173.8(4) . 2_656
O8 Co5 O1S 96.3(4) . .
O8 Co5 O9W 83.7(7) . .
O1S Co5 O6 89.6(4) . 2_656
O1S Co5 O9W 179.6(7) . .
O4 Co3 O15 92.6(4) 2_656 .
O4 Co3 O2S 91.2(5) 2_656 .
O4 Co3 O5W 86.7(7) 2_656 .
O15 Co3 O2S 92.0(5) . .
O15 Co3 O5W 88.7(7) . .
O5 Co3 O4 82.9(4) 2_656 2_656
O5 Co3 O15 174.6(4) 2_656 .
O5 Co3 O2S 90.9(5) 2_656 .
O5 Co3 O5W 88.2(7) 2_656 .
O14 Co3 O4 170.9(4) . 2_656
O14 Co3 O15 82.0(4) . .
O14 Co3 O5 102.1(4) . 2_656
O14 Co3 O2S 96.3(5) . .
O14 Co3 O5W 85.8(7) . .
O2S Co3 O5W 177.8(7) . .
O8 Co4A O9 80.1(4) . .
O8 Co4A O13 154.7(4) . .
O14 Co4A O8 99.8(4) . .
O14 Co4A O9 153.4(5) . .
O14 Co4A O13 82.5(4) . .
O14 Co4A O7W 111.8(6) . .
O13 Co4A O9 86.7(4) . .
O7W Co4A O8 93.4(6) . .
O7W Co4A O9 94.7(6) . .
O7W Co4A O13 109.2(6) . .
Co4B Co4A O8 85.7(16) . .
Co4B Co4A O9 65.4(15) . .
Co4B Co4A O14 88.1(16) . .
Co4B Co4A O13 69.1(16) . .
Co4B Co4A O7W 159.9(17) . .
O2 Co1B O2 104.1(12) 6_565 .
O2 Co1B O1 81.0(4) 6_565 6_565
O2 Co1B O1 81.0(4) . .
O2 Co1B O1 168.9(9) . 6_565
O2 Co1B O1 168.9(9) 6_565 .
O2 Co1B O2W 87.0(8) 6_565 .
O2 Co1B O2W 87.0(8) . .
O1 Co1B O1 92.3(11) . 6_565
O1 Co1B O2W 83.5(8) 6_565 .
O1 Co1B O2W 83.5(8) . .
O1W Co1B O2 95.1(9) . .
O1W Co1B O2 95.1(9) . 6_565
O1W Co1B O1 94.3(10) . 6_565
O1W Co1B O1 94.3(10) . .
O1W Co1B O2W 176.7(17) . .
O4AA Co2' C63 64.2(7) 6_565 .
O4AA Co2' O12 171.9(12) 6_565 .
O12 Co2' C63 122.1(12) . .
O11 Co1' O11 111.5(9) . 6_565
O11 Co1' O12 72.2(10) . 6_565
O11 Co1' O12 72.2(10) 6_565 .
O11 Co1' O12 171.7(12) 6_565 6_565
O11 Co1' O12 171.7(12) . .
O12 Co1' O12 103.1(19) 6_565 .
C24 O7 Co5 111.6(8) . .
C13 O4 Co3 110.3(7) . 2_656
C15 O6 Co5 109.9(7) . 2_656
C47 O15 Co3 110.0(8) . .
Co5 O5 Co3 137.2(5) 2_656 2_656
C14 O5 Co5 112.1(7) . 2_656
C14 O5 Co3 109.8(7) . 2_656
C57 O16 Co2 109.8(8) . .
Co5 O8 Co4B 142.4(7) . .
Co4A O8 Co5 136.9(5) . .
Co4A O8 Co4B 21.2(4) . .
C25 O8 Co5 108.4(9) . .
C25 O8 Co4A 111.7(9) . .
C25 O8 Co4B 108.7(10) . .
C26 O9 Co4A 107.0(8) . .
C26 O9 Co4B 112.8(10) . .
Co4B O9 Co4A 20.7(4) . .
C3 O3 Co2 111.5(9) . 2_656
Co3 O14 Co4A 137.2(6) . .
Co3 O14 Co4B 139.4(7) . .
Co4A O14 Co4B 20.9(4) . .
C46 O14 Co3 111.4(9) . .
C46 O14 Co4A 111.2(9) . .
C46 O14 Co4B 105.2(10) . .
C58 O17 Co2 111.2(4) . 6_565
C58 O17 Co2 111.2(4) . .
Co2 O17 Co2 137.5(8) 6_565 .
C45 O13 Co4A 109.4(9) . .
C45 O13 Co4B 111.0(10) . .
Co4B O13 Co4A 21.3(4) . .
Co1B O2 Co2 136.1(8) . 2_656
C2 O2 Co1B 112.8(11) . .
C2 O2 Co1A 112.0(11) . .
C2 O2 Co2 109.7(9) . 2_656
Co2 O2 Co1A 137.9(8) 2_656 .
C1 O1 Co1B 108.2(10) . .
C1 O1 Co1A 111.1(10) . .
C13 C12 C7 121.4(11) . .
C13 C12 C17 116.0(12) . .
C17 C12 C7 122.4(11) . .
C56 C59 C56 121.0(18) 6_565 .
C24 C23 C18 118.8(13) . .
C28 C23 C24 116.4(13) . .
C28 C23 C18 124.6(13) . .
C12 C7 H7 106.4 . .
C12 C7 C8 113.3(11) . .
C4 C7 C12 110.2(11) . .
C4 C7 H7 106.4 . .
C4 C7 C8 113.5(12) . .
C8 C7 H7 106.4 . .
C47 C48 C51 118.1(12) . .
C49 C48 C47 115.6(12) . .
C49 C48 C51 126.2(12) . .
O7 C24 C23 123.6(13) . .
O7 C24 C25 115.8(13) . .
C25 C24 C23 120.7(14) . .
O15 C47 C48 123.4(13) . .
O15 C47 C46 117.5(13) . .
C46 C47 C48 119.1(14) . .
C59 C56 C51 121.4(12) . .
C57 C56 C59 118.5(13) . .
C57 C56 C51 119.9(12) . .
C5 C4 C7 124.6(13) . .
C3 C4 C7 118.9(13) . .
C3 C4 C5 116.4(14) . .
O6 C15 C14 115.9(11) . .
O6 C15 C16 123.8(11) . .
C16 C15 C14 120.3(12) . .
O17 C58 C57 120.5(10) . .
O17 C58 C57 120.5(10) . 6_565
C57 C58 C57 118(2) 6_565 .
C12 C13 O4 121.0(11) . .
C12 C13 C14 122.8(12) . .
C14 C13 O4 116.1(10) . .
C28 C27 C26 114.2(14) . .
C28 C27 C29 124.8(13) . .
C26 C27 C29 121.0(13) . .
C23 C18 C19 114.0(12) . .
C23 C18 C16 109.8(11) . .
C19 C18 C16 111.6(11) . .
C48 C49 H49 117.1 . .
C50 C49 C48 125.8(14) . .
C50 C49 H49 117.1 . .
C37 O11 Co1' 121.9(13) . .
C23 C28 H28 116.5 . .
C27 C28 C23 127.1(15) . .
C27 C28 H28 116.5 . .
O5 C14 C15 120.3(11) . .
O5 C14 C13 120.3(11) . .
C13 C14 C15 119.3(12) . .
C48 C51 C56 110.0(10) . .
C48 C51 C52 112.4(11) . .
C52 C51 C56 111.3(11) . .
C4 C5 H5 118.1 . .
C6 C5 C4 123.7(14) . .
C6 C5 H5 118.1 . .
O13 C45 C46 116.4(14) . .
C50 C45 O13 124.5(14) . .
C50 C45 C46 119.1(14) . .
O16 C57 C56 122.3(12) . .
O16 C57 C58 116.0(13) . .
C56 C57 C58 121.6(14) . .
O9 C26 C27 121.6(13) . .
O9 C26 C25 116.1(13) . .
C25 C26 C27 122.3(14) . .
C27 C29 H29 105.6 . .
C27 C29 C34 110.7(12) . .
C34 C29 H29 105.6 . .
C30 C29 C27 114.9(12) . .
C30 C29 H29 105.6 . .
C30 C29 C34 113.5(13) . .
C62 O4AA Co2' 103.7(12) . 6_565
C61 C60 C50 107.1(12) . .
C3AA C60 C61 115.1(14) . .
C3AA C60 C50 111.8(13) . .
C64 C61 C60 123.2(18) . .
C64 C61 C62 114.6(18) . .
C62 C61 C60 122.1(15) . .
C39 C34 C29 120.7(14) . .
C35 C34 C29 120.6(16) . .
C35 C34 C39 118.6(17) . .
C49 C50 C45 118.6(14) . .
C49 C50 C60 123.5(14) . .
C45 C50 C60 117.9(14) . .
O3 C3 C4 123.2(14) . .
O3 C3 C2 117.8(13) . .
C2 C3 C4 118.9(14) . .
C7 C8 H8A 108.7 . .
C7 C8 H8B 108.7 . .
H8A C8 H8B 107.6 . .
C9 C8 C7 114.1(13) . .
C9 C8 H8A 108.7 . .
C9 C8 H8B 108.7 . .
O14 C46 C47 118.6(14) . .
O14 C46 C45 119.7(14) . .
C47 C46 C45 121.8(15) . .
O8 C25 C24 121.2(14) . .
O8 C25 C26 119.4(13) . .
C24 C25 C26 119.2(14) . .
C5 C6 C1 117.7(14) . .
C5 C6 C40 122.3(14) . .
C1 C6 C40 119.2(14) . .
C51 C52 C53 113.9(13) . .
C55' C52 C51 114(3) . .
C55' C52 C53 98(3) . .
C39 C38 C40 122.2(15) . .
C39 C38 C37 121.1(18) . .
C37 C38 C40 116.7(16) . .
C34 C39 H39 119.0 . .
C38 C39 C34 121.9(16) . .
C38 C39 H39 119.0 . .
C18 C19 H19A 108.7 . .
C18 C19 H19B 108.7 . .
C18 C19 C20 114.2(13) . .
H19A C19 H19B 107.6 . .
C20 C19 H19A 108.7 . .
C20 C19 H19B 108.7 . .
O2 C2 C3 118.7(14) . .
C1 C2 O2 119.3(14) . .
C1 C2 C3 122.0(15) . .
C6 C1 O1 122.2(14) . .
C2 C1 O1 116.9(14) . .
C2 C1 C6 120.9(15) . .
C61 C64 C61 126(3) . 6_565
C61 C64 H64 117.1 . .
C61 C64 H64 117.1 6_565 .
C6 C40 C38 113.1(12) . .
C6 C40 H40 107.2 . .
C38 C40 H40 107.2 . .
C41 C40 C6 109.8(13) . .
C41 C40 C38 112.0(13) . .
C41 C40 H40 107.2 . .
C29 C30 H30A 108.5 . .
C29 C30 H30B 108.5 . .
C29 C30 C31 115.1(13) . .
H30A C30 H30B 107.5 . .
C31 C30 H30A 108.5 . .
C31 C30 H30B 108.5 . .
O4AA C62 C61 116.1(16) . .
O4AA C62 C63 116(2) . .
C63 C62 C61 127(2) . .
C40 C41 C42 110.5(17) . .
C10 C9 C8 114.0(19) . .
C60 C3AA H3AA 109.2 . .
C60 C3AA H3AB 109.2 . .
C60 C3AA C5AA 111.9(16) . .
H3AA C3AA H3AB 107.9 . .
C5AA C3AA H3AA 109.2 . .
C5AA C3AA H3AB 109.2 . .
C34 C35 C36 118.8(19) . .
O10 C35 C34 121.2(18) . .
O10 C35 C36 119.9(18) . .
O11 C37 C38 123.5(19) . .
O11 C37 C36 117.5(19) . .
C38 C37 C36 118.8(19) . .
C30 C31 C32 113.7(15) . .
C35 C36 O12 132(2) . 6_565
C37 C36 C35 120.6(19) . .
C37 C36 O12 106(2) . 6_565
C33 C32 C31 112.2(16) . .
C62 C63 Co2' 172.7(17) . .
C62 C63 Co2' 172.7(17) 6_565 6_565
C62 C63 Co2' 75.1(10) 6_565 .
C62 C63 Co2' 75.1(10) . 6_565
C62 C63 C62 110(3) . 6_565
C19 C20 C21 113.2(18) . .
O2 Co1A O2 98.5(12) 6_565 .
O2 Co1A O1 79.9(4) . .
O2 Co1A O1 158.8(11) . 6_565
O2 Co1A O1 158.8(11) 6_565 .
O2 Co1A O1 79.9(4) 6_565 6_565
O1 Co1A O1 94.0(12) 6_565 .
O2W Co1A O2 101.3(11) . .
O2W Co1A O2 101.3(11) . 6_565
O2W Co1A O1 99.7(10) . .
O2W Co1A O1 99.7(10) . 6_565
C3AA C5AA C7AA 111(2) . .
C54 C53 C52 112.5(19) . .
C5AA C7AA C1AA 115(3) . .
C53 C54 C55 113(3) . .
C43 C42 C41 116(2) . .
C1S O1S Co5 117.8(14) . .
C4S O2S Co3 119(3) . .
O16 Co2 O3W 94.8(6) . .
O3 Co2 O16 92.3(4) 2_656 .
O3 Co2 O2 82.2(4) 2_656 2_656
O3 Co2 O3W 99.7(7) 2_656 .
O17 Co2 O16 82.3(5) . .
O17 Co2 O3 169.8(6) . 2_656
O17 Co2 O2 101.7(5) . 2_656
O17 Co2 O3W 89.5(8) . .
O2 Co2 O16 169.9(5) 2_656 .
O2 Co2 O3W 94.5(7) 2_656 .
Co4A Co4B O8 73.1(15) . .
Co4A Co4B O9 93.9(17) . .
Co4A Co4B O14 71.0(14) . .
Co4A Co4B O13 89.6(17) . .
Co4A Co4B O0AA 162(3) . .
O8 Co4B O14 93.6(8) . .
O9 Co4B O8 82.6(7) . .
O9 Co4B O14 164.9(10) . .
O9 Co4B O13 96.2(9) . .
O9 Co4B O0AA 95.4(15) . .
O13 Co4B O8 162.5(9) . .
O13 Co4B O14 83.0(7) . .
O13 Co4B O0AA 105.1(16) . .
O0AA Co4B O8 92.4(16) . .
O0AA Co4B O14 99.5(16) . .
C1S N1S C3S 119(2) . .
C1S N1S C2S 122(2) . .
C3S N1S C2S 119(2) . .
O1S C1S N1S 119(2) . .
C5S N2S C6S 128(4) . .
C4S N2S C6S 99(4) . .
C4S N2S C5S 115(5) . .
N2S C5S O0AA 158(4) . 7_656
C9 C10 C11 119(3) . .
C22 C21 C20 99(2) . .
C42 C43 C44 112(3) . .
Co2' O12 Co1' 136.5(19) . .
C36 O12 Co2' 101(2) 6_565 .
C36 O12 Co1' 122(2) 6_565 .
C5S O0AA Co4B 133(3) 7_656 .
O2S C4S N2S 120(4) . .
C15 C16 C18 120.2(11) . .
C17 C16 C15 117.5(12) . .
C17 C16 C18 122.2(11) . .
C12 C17 H17 118.0 . .
C16 C17 C12 123.9(12) . .
C16 C17 H17 118.0 . .

loop_
_geom_bond_atom_site_label_1
_geom_bond_atom_site_label_2
_geom_bond_distance
_geom_bond_site_symmetry_2
Co5 O7 2.003(9) .
Co5 O6 2.131(9) 2_656
Co5 O5 1.999(9) 2_656
Co5 O8 2.047(10) .
Co5 O1S 2.095(10) .
Co5 O9W 2.30(2) .
Co3 O4 2.027(9) 2_656
Co3 O15 2.049(9) .
Co3 O5 2.026(9) 2_656
Co3 O14 1.997(11) .
Co3 O2S 2.161(14) .
Co3 O5W 2.34(3) .
Co4A O8 2.007(11) .
Co4A O9 2.137(10) .
Co4A O14 2.002(10) .
Co4A O13 2.088(11) .
Co4A O7W 2.004(18) .
Co4A Co4B 0.757(13) .
Co1B O2 1.969(18) .
Co1B O2 1.969(18) 6_565
Co1B O1 2.106(19) 6_565
Co1B O1 2.106(19) .
Co1B O1W 1.94(3) .
Co1B O2W 2.36(3) .
Co2' O4AA 1.836(14) 6_565
Co2' C63 2.50(2) .
Co2' O12 1.91(3) .
Co1' O11 2.033(13) 6_565
Co1' O11 2.033(13) .
Co1' O12 2.09(3) .
Co1' O12 2.09(3) 6_565
O7 C24 1.360(16) .
O4 C13 1.405(15) .
O6 C15 1.369(15) .
O15 C47 1.369(16) .
O5 C14 1.367(14) .
O16 C57 1.383(16) .
O16 Co2 2.097(9) .
O8 C25 1.333(15) .
O8 Co4B 2.09(2) .
O9 C26 1.393(17) .
O9 Co4B 1.95(2) .
O3 C3 1.347(16) .
O3 Co2 2.031(9) 2_656
O14 C46 1.365(17) .
O14 Co4B 2.12(2) .
O17 C58 1.36(2) .
O17 Co2 2.006(6) .
O17 Co2 2.006(6) 6_565
O13 C45 1.389(17) .
O13 Co4B 1.95(2) .
O2 C2 1.368(17) .
O2 Co1A 2.049(19) .
O2 Co2 2.047(10) 2_656
O1 C1 1.402(17) .
O1 Co1A 2.08(2) .
C12 C7 1.537(17) .
C12 C13 1.359(12) .
C12 C17 1.384(12) .
C59 C56 1.409(15) 6_565
C59 C56 1.409(15) .
C23 C24 1.402(18) .
C23 C18 1.503(19) .
C23 C28 1.392(19) .
C7 H7 1.0000 .
C7 C4 1.480(19) .
C7 C8 1.555(14) .
C48 C47 1.437(18) .
C48 C49 1.390(17) .
C48 C51 1.488(18) .
C24 C25 1.381(19) .
C47 C46 1.371(19) .
C56 C51 1.532(18) .
C56 C57 1.387(18) .
C4 C5 1.418(19) .
C4 C3 1.411(19) .
C15 C14 1.385(12) .
C15 C16 1.378(12) .
C58 C57 1.400(17) .
C58 C57 1.400(17) 6_565
C13 C14 1.371(12) .
C27 C28 1.349(19) .
C27 C26 1.425(18) .
C27 C29 1.504(19) .
C18 C19 1.522(14) .
C18 C16 1.559(18) .
C49 H49 0.9500 .
C49 C50 1.332(17) .
O11 C37 1.36(2) .
C28 H28 0.9500 .
C51 C52 1.530(14) .
C5 H5 0.9500 .
C5 C6 1.349(19) .
C45 C50 1.38(2) .
C45 C46 1.40(2) .
C26 C25 1.400(19) .
C29 H29 1.0000 .
C29 C34 1.57(2) .
C29 C30 1.492(14) .
O4AA C62 1.37(2) .
C60 C61 1.55(2) .
C60 C50 1.55(2) .
C60 C3AA 1.528(16) .
C61 C64 1.374(19) .
C61 C62 1.43(2) .
C34 C39 1.40(2) .
C34 C35 1.39(2) .
C3 C2 1.40(2) .
C8 H8A 0.9900 .
C8 H8B 0.9900 .
C8 C9 1.531(16) .
O10 C35 1.36(2) .
C6 C1 1.40(2) .
C6 C40 1.57(2) .
C52 C53 1.545(16) .
C52 C55' 1.41(7) .
C38 C39 1.324(19) .
C38 C40 1.57(2) .
C38 C37 1.39(2) .
C39 H39 0.9500 .
C19 H19A 0.9900 .
C19 H19B 0.9900 .
C19 C20 1.536(16) .
C2 C1 1.34(2) .
C64 H64 0.9500 .
C40 H40 1.0000 .
C40 C41 1.556(15) .
C30 H30A 0.9900 .
C30 H30B 0.9900 .
C30 C31 1.510(15) .
C62 C63 1.42(2) .
C41 C42 1.562(18) .
C9 C10 1.523(18) .
C3AA H3AA 0.9900 .
C3AA H3AB 0.9900 .
C3AA C5AA 1.550(17) .
C35 C36 1.40(3) .
C37 C36 1.39(3) .
C33 C32 1.494(17) .
C31 C32 1.549(16) .
C36 O12 1.45(4) 6_565
C20 C21 1.589(18) .
Co1A O2W 1.81(4) .
O3W Co2 2.34(2) .
C5AA C7AA 1.552(19) .
C53 C54 1.509(18) .
C7AA C1AA 1.57(2) .
C54 C55 1.67(6) .
C42 C43 1.545(19) .
O1S C1S 1.20(2) .
O2S C4S 1.218(19) .
Co4B O0AA 2.02(5) .
N1S C1S 1.44(3) .
N1S C3S 1.49(3) .
N1S C2S 1.55(3) .
N2S C6S 1.67(6) .
N2S C5S 1.43(2) .
N2S C4S 1.43(2) .
C5S O0AA 1.64(5) 7_656
C44 C43 1.560(19) .
C10 C11 1.56(2) .
C21 C22 1.532(19) .
C16 C17 1.377(12) .
C17 H17 0.9500 .
